data_7159244
loop_
_publ_author_name
'Galenko, Ekaterina E.'
'Zanakhov, Timur O.'
'Novikov, Mikhail S.'
'Khlebnikov, Alexander F.'

_publ_section_title
;
 Metal carbonyl mediated rearrangement of
 5-(2-oxoalkyl)-1,2,4-oxadiazoles: synthesis of fully substituted
 pyrimidines.
;
_journal_issue 14
_journal_name_full 'Organic &amp; biomolecular chemistry'
_journal_page_first 2990
_journal_page_last 3001
_journal_paper_doi 10.1039/d3ob00148b
_journal_volume 21
_journal_year 2023
_chemical_formula_moiety 'C31 H26 N4 O2'
_chemical_formula_sum 'C31 H26 N4 O2'
_chemical_formula_weight 486.56
_chemical_name_systematic 'ethyl 2-phenyl-4-(phenyl(pyridin-2-yl)amino)-6-(p-tolyl)pyrimidine-5-carboxylate'
_space_group_crystal_system monoclinic
_space_group_IT_number 14
_space_group_name_Hall '-P 2ybc'
_space_group_name_H-M_alt 'P 1 21/c 1'
_atom_sites_solution_hydrogens geom
_atom_sites_solution_primary iterative
_audit_creation_date 2022-12-08
_audit_creation_method
;
Olex2 1.5
(compiled 2021.12.09 svn.r5202d8cf for OlexSys, GUI svn.r6439)
;
_audit_update_record
;
2023-01-17 deposited with the CCDC.	2023-03-13 downloaded from the CCDC.
;
_cell_angle_alpha 90
_cell_angle_beta 107.459(2)
_cell_angle_gamma 90
_cell_formula_units_Z 4
_cell_length_a 16.0365(3)
_cell_length_b 7.74810(10)
_cell_length_c 20.9647(4)
_cell_measurement_reflns_used 8142
_cell_measurement_temperature 100.00(10)
_cell_measurement_theta_max 76.2220
_cell_measurement_theta_min 2.8820
_cell_volume 2484.91(8)
_computing_cell_refinement 'CrysAlisPro 1.171.41.115a (Rigaku OD, 2021)'
_computing_data_collection 'CrysAlisPro 1.171.41.115a (Rigaku OD, 2021)'
_computing_data_reduction 'CrysAlisPro 1.171.41.115a (Rigaku OD, 2021)'
_computing_molecular_graphics 'Olex2 1.5 (Dolomanov et al., 2009)'
_computing_publication_material 'Olex2 1.5 (Dolomanov et al., 2009)'
_computing_structure_refinement 'SHELXL 2018/3 (Sheldrick, 2015)'
_computing_structure_solution 'olex2.solve 1.5 (Bourhis et al., 2015)'
_diffrn_ambient_environment N~2~
_diffrn_ambient_temperature 100.00(10)
_diffrn_detector 'Hybrid Pixel Array Detector'
_diffrn_detector_area_resol_mean 10.0000
_diffrn_detector_type HyPix
_diffrn_measured_fraction_theta_full 0.998
_diffrn_measured_fraction_theta_max 0.987
_diffrn_measurement_details
;
List of Runs (angles in degrees, time in seconds):

  # Type    Start    End  Width  t~exp~   \w     \q     \k     \f   Frames
#--------------------------------------------------------------------------
  1  \w    -25.00   0.00   0.50    4.00    --  -47.38  23.00-178.00   50
  2  \w   -121.00 -35.00   0.50    4.00    --  -47.38 -23.00  17.00  172
  3  \w     49.00 118.00   0.50    4.00    --   47.38  23.00-178.00  138
  4  \w     -3.00  23.00   0.50    4.00    --   47.38 -23.00  17.00   52
  5  \w   -158.00 -93.00   0.50   22.00    -- -105.93 -23.00  17.00  130
  6  \w     93.00 142.00   0.50   22.00    --  105.93  23.00-178.00   98
  7  \w    -19.00  26.00   0.50    4.00    --  -47.38  19.00 -30.00   90
  8  \w    -22.00  41.00   0.50    4.00    --   47.38 -37.00-120.00  126
  9  \w   -176.00-119.00   0.50   22.00    -- -105.93 -15.00  90.00  114
 10  \w    -71.00 -46.00   0.50   22.00    -- -105.93  61.00-180.00   50
 11  \w   -110.00 -62.00   0.50   22.00    -- -105.93 125.00-120.00   96
 12  \w   -173.00-119.00   0.50   22.00    -- -105.93 -30.00 -30.00  108
 13  \w     40.00  70.00   0.50   22.00    --  105.93 -61.00-120.00   60
 14  \w     34.00  70.00   0.50   22.00    --  105.93 -61.00 -60.00   72
 15  \w     35.00  66.00   0.50   22.00    --  105.93 -61.00  60.00   62
 16  \w     40.00  81.00   0.50   22.00    --  105.93 -77.00-150.00   82
 17  \w     41.00  66.00   0.50   22.00    --  105.93 -61.00  90.00   50
 18  \w     57.00 104.00   0.50   22.00    --  105.93-125.00   0.00   94
 19  \w     33.00  63.00   0.50   22.00    --  105.93 -61.00 -30.00   60
 20  \w     36.00 101.00   0.50   22.00    --  105.93 -77.00  30.00  130
 21  \w     35.00  60.00   0.50   22.00    --  105.93 -61.00-180.00   50
 22  \w     33.00  69.00   0.50   22.00    --  105.93 -61.00 -90.00   72
 23  \w     41.00  71.00   0.50   22.00    --  105.93 -61.00-150.00   60
;
_diffrn_measurement_device 'four-circle diffractometer'
_diffrn_measurement_device_type 'XtaLAB Synergy, Single source at home/near, HyPix'
_diffrn_measurement_method '\w scans'
_diffrn_orient_matrix_type 'CrysAlisPro convention (1999,Acta A55,543-557)'
_diffrn_orient_matrix_UB_11 0.0981269000
_diffrn_orient_matrix_UB_12 -0.0101084000
_diffrn_orient_matrix_UB_13 0.0386828000
_diffrn_orient_matrix_UB_21 -0.0196111000
_diffrn_orient_matrix_UB_22 0.0608512000
_diffrn_orient_matrix_UB_23 0.0640074000
_diffrn_orient_matrix_UB_31 -0.0113979000
_diffrn_orient_matrix_UB_32 -0.1889281000
_diffrn_orient_matrix_UB_33 0.0185752000
_diffrn_radiation_monochromator mirror
_diffrn_radiation_probe x-ray
_diffrn_radiation_type 'Cu K\a'
_diffrn_radiation_wavelength 1.54184
_diffrn_reflns_av_R_equivalents 0.0417
_diffrn_reflns_av_unetI/netI 0.0393
_diffrn_reflns_Laue_measured_fraction_full 0.998
_diffrn_reflns_Laue_measured_fraction_max 0.987
_diffrn_reflns_limit_h_max 19
_diffrn_reflns_limit_h_min -19
_diffrn_reflns_limit_k_max 5
_diffrn_reflns_limit_k_min -9
_diffrn_reflns_limit_l_max 25
_diffrn_reflns_limit_l_min -25
_diffrn_reflns_number 16192
_diffrn_reflns_point_group_measured_fraction_full 0.998
_diffrn_reflns_point_group_measured_fraction_max 0.987
_diffrn_reflns_theta_full 67.684
_diffrn_reflns_theta_max 72.485
_diffrn_reflns_theta_min 2.889
_diffrn_source 'micro-focus sealed X-ray tube'
_diffrn_source_type 'PhotonJet (Cu) X-ray Source'
_exptl_absorpt_coefficient_mu 0.661
_exptl_absorpt_correction_T_max 1.00000
_exptl_absorpt_correction_T_min 0.51948
_exptl_absorpt_correction_type multi-scan
_exptl_absorpt_process_details
;
CrysAlisPro 1.171.41.115a (Rigaku Oxford Diffraction, 2021)
Empirical absorption correction using spherical harmonics,
implemented in SCALE3 ABSPACK scaling algorithm.
;
_exptl_crystal_colour 'clear light colourless'
_exptl_crystal_colour_lustre clear
_exptl_crystal_colour_modifier light
_exptl_crystal_colour_primary colourless
_exptl_crystal_density_diffrn 1.301
_exptl_crystal_description block
_exptl_crystal_F_000 1024
_exptl_crystal_preparation 'slow evaporation of MeOH solution'
_exptl_crystal_size_max 0.04
_exptl_crystal_size_mid 0.02
_exptl_crystal_size_min 0.02
_refine_diff_density_max 0.449
_refine_diff_density_min -0.358
_refine_diff_density_rms 0.047
_refine_ls_extinction_method none
_refine_ls_goodness_of_fit_ref 1.041
_refine_ls_hydrogen_treatment constr
_refine_ls_matrix_type full
_refine_ls_number_parameters 324
_refine_ls_number_reflns 4865
_refine_ls_number_restraints 0
_refine_ls_restrained_S_all 1.041
_refine_ls_R_factor_all 0.0568
_refine_ls_R_factor_gt 0.0485
_refine_ls_shift/su_max 0.001
_refine_ls_shift/su_mean 0.000
_refine_ls_structure_factor_coef Fsqd
_refine_ls_weighting_details 'w=1/[\s^2^(Fo^2^)+(0.0476P)^2^+1.8270P] where P=(Fo^2^+2Fc^2^)/3'
_refine_ls_weighting_scheme calc
_refine_ls_wR_factor_gt 0.1155
_refine_ls_wR_factor_ref 0.1200
_reflns_Friedel_coverage 0.000
_reflns_number_gt 4290
_reflns_number_total 4865
_reflns_threshold_expression 'I > 2\s(I)'
_cod_data_source_file d3ob00148b2.cif
_cod_data_source_block 22-172
_cod_depositor_comments 'Adding full bibliography for 7159243--7159244.cif.'
_cod_database_code 7159244
_shelx_shelxl_version_number 2018/3
_chemical_oxdiff_formula 'C31H26 N4 O2'
_shelx_space_group_comment
;
The symmetry employed for this shelxl refinement is uniquely defined
by the following loop, which should always be used as a source of
symmetry information in preference to the above space-group names.
They are only intended as comments.
;
_shelx_estimated_absorpt_t_max 0.987
_shelx_estimated_absorpt_t_min 0.974
_olex2_refinement_description
;
1. Fixed Uiso
 At 1.2 times of:
  All C(H) groups, All C(H,H) groups
 At 1.5 times of:
  All C(H,H,H) groups
2. Uiso/Uaniso restraints and constraints
Uanis(C21) = Uanis(C25)
Uanis(C24) = Uanis(C22)
3.a Secondary CH2 refined with riding coordinates:
 C12(H12A,H12B)
3.b Aromatic/amide H refined with riding coordinates:
 C21(H21), C15(H15), C25(H25), C19(H19), C16(H16), C11(H11), C22(H22),
 C17(H17), C27(H27), C23(H23), C18(H18), C24(H24), C10(H10), C6(H6), C28(H28),
 C7(H7), C29(H29), C30(H30)
3.c Idealised Me refined as rotating group:
 C9(H9A,H9B,H9C), C13(H13A,H13B,H13C)
;
_olex2_submission_special_instructions 'No special instructions were received'
_oxdiff_exptl_absorpt_empirical_details
;
Empirical correction (ABSPACK) includes:
- Absorption correction using spherical harmonics
- Frame scaling
;
_oxdiff_exptl_absorpt_empirical_full_max 1.593
_oxdiff_exptl_absorpt_empirical_full_min 0.361

loop_
_space_group_symop_operation_xyz
'x, y, z'
'-x, y+1/2, -z+1/2'
'-x, -y, -z'
'x, -y-1/2, z-1/2'

loop_
_atom_site_label
_atom_site_type_symbol
_atom_site_fract_x
_atom_site_fract_y
_atom_site_fract_z
_atom_site_U_iso_or_equiv
_atom_site_adp_type
_atom_site_occupancy
_atom_site_site_symmetry_order
_atom_site_calc_flag
_atom_site_refinement_flags_posn
_atom_site_refinement_flags_adp
_atom_site_refinement_flags_occupancy
_atom_site_disorder_assembly
_atom_site_disorder_group
O2 O 0.57859(7) 0.33443(15) 0.11546(5) 0.0206(3) Uani 1 1 d . . . . .
O1 O 0.65208(8) 0.50924(16) 0.06502(6) 0.0239(3) Uani 1 1 d . . . . .
N3 N 0.82780(9) 0.43207(17) 0.17528(7) 0.0174(3) Uani 1 1 d . . . . .
N1 N 0.68024(9) 0.64621(17) 0.28646(7) 0.0181(3) Uani 1 1 d . . . . .
N2 N 0.81693(9) 0.56564(17) 0.27177(7) 0.0179(3) Uani 1 1 d . . . . .
C21 C 0.90075(11) 0.6975(2) 0.17281(8) 0.0191(2) Uani 1 1 d . . . . .
H21 H 0.847878 0.755213 0.171135 0.023 Uiso 1 1 calc R U . . .
C20 C 0.90482(10) 0.5222(2) 0.17479(7) 0.0165(3) Uani 1 1 d . . . . .
C1 C 0.76720(10) 0.6317(2) 0.30724(8) 0.0171(3) Uani 1 1 d . . . . .
C3 C 0.68399(10) 0.5154(2) 0.18405(8) 0.0171(3) Uani 1 1 d . . . . .
N4 N 0.75941(11) 0.1610(2) 0.16979(9) 0.0324(4) Uani 1 1 d . . . . .
C26 C 0.80351(10) 0.2724(2) 0.14185(8) 0.0185(3) Uani 1 1 d . . . . .
C4 C 0.63823(11) 0.5913(2) 0.22445(8) 0.0175(3) Uani 1 1 d . . . . .
C14 C 0.81313(11) 0.6930(2) 0.37588(8) 0.0183(3) Uani 1 1 d . . . . .
C31 C 0.63766(10) 0.4546(2) 0.11463(8) 0.0181(3) Uani 1 1 d . . . . .
C2 C 0.77490(10) 0.50570(19) 0.21095(8) 0.0166(3) Uani 1 1 d . . . . .
C5 C 0.54257(10) 0.6209(2) 0.20199(8) 0.0184(3) Uani 1 1 d . . . . .
C15 C 0.76737(11) 0.7883(2) 0.41123(8) 0.0206(3) Uani 1 1 d . . . . .
H15 H 0.706586 0.808980 0.391991 0.025 Uiso 1 1 calc R U . . .
C25 C 0.98153(10) 0.4349(2) 0.17650(8) 0.0191(2) Uani 1 1 d . . . . .
H25 H 0.983674 0.312363 0.177732 0.023 Uiso 1 1 calc R U . . .
C19 C 0.90184(11) 0.6597(2) 0.40571(8) 0.0225(4) Uani 1 1 d . . . . .
H19 H 0.933140 0.592197 0.382740 0.027 Uiso 1 1 calc R U . . .
C8 C 0.36160(11) 0.6830(2) 0.16426(9) 0.0246(4) Uani 1 1 d . . . . .
C16 C 0.81059(12) 0.8528(2) 0.47442(8) 0.0246(4) Uani 1 1 d . . . . .
H16 H 0.779284 0.917525 0.498204 0.029 Uiso 1 1 calc R U . . .
C11 C 0.49866(11) 0.6800(2) 0.13802(9) 0.0239(4) Uani 1 1 d . . . . .
H11 H 0.530029 0.699303 0.106769 0.029 Uiso 1 1 calc R U . . .
C22 C 0.97367(11) 0.7898(2) 0.17326(9) 0.0258(3) Uani 1 1 d . . . . .
H22 H 0.970907 0.912262 0.172328 0.031 Uiso 1 1 calc R U . . .
C17 C 0.89912(12) 0.8228(2) 0.50274(8) 0.0256(4) Uani 1 1 d . . . . .
H17 H 0.928819 0.869380 0.545444 0.031 Uiso 1 1 calc R U . . .
C27 C 0.82184(12) 0.2346(2) 0.08242(8) 0.0239(4) Uani 1 1 d . . . . .
H27 H 0.852576 0.314650 0.063509 0.029 Uiso 1 1 calc R U . . .
C23 C 1.05137(11) 0.7091(2) 0.17506(9) 0.0266(4) Uani 1 1 d . . . . .
H23 H 1.101431 0.775070 0.175365 0.032 Uiso 1 1 calc R U . . .
C18 C 0.94454(12) 0.7246(2) 0.46867(9) 0.0259(4) Uani 1 1 d . . . . .
H18 H 1.004999 0.701887 0.488587 0.031 Uiso 1 1 calc R U . . .
C24 C 1.05474(12) 0.5306(2) 0.17639(9) 0.0258(3) Uani 1 1 d . . . . .
H24 H 1.107417 0.473272 0.177224 0.031 Uiso 1 1 calc R U . . .
C10 C 0.40933(11) 0.7109(2) 0.11959(9) 0.0256(4) Uani 1 1 d . . . . .
H10 H 0.380294 0.751705 0.075821 0.031 Uiso 1 1 calc R U . . .
C6 C 0.49521(12) 0.5936(3) 0.24699(9) 0.0273(4) Uani 1 1 d . . . . .
H6 H 0.524145 0.553464 0.290886 0.033 Uiso 1 1 calc R U . . .
C28 C 0.79430(13) 0.0777(2) 0.05150(9) 0.0304(4) Uani 1 1 d . . . . .
H28 H 0.807317 0.048407 0.011523 0.036 Uiso 1 1 calc R U . . .
C12 C 0.52510(12) 0.2732(2) 0.05052(9) 0.0282(4) Uani 1 1 d . . . . .
H12A H 0.562554 0.227584 0.024496 0.034 Uiso 1 1 calc R U . . .
H12B H 0.489208 0.368639 0.024940 0.034 Uiso 1 1 calc R U . . .
C7 C 0.40613(12) 0.6248(3) 0.22792(10) 0.0311(4) Uani 1 1 d . . . . .
H7 H 0.374756 0.605781 0.259195 0.037 Uiso 1 1 calc R U . . .
C29 C 0.74795(13) -0.0362(3) 0.07868(11) 0.0353(5) Uani 1 1 d . . . . .
H29 H 0.727900 -0.143158 0.057451 0.042 Uiso 1 1 calc R U . . .
C9 C 0.26508(12) 0.7187(3) 0.14446(11) 0.0349(4) Uani 1 1 d . . . . .
H9A H 0.252046 0.822457 0.116459 0.052 Uiso 1 1 calc R U . . .
H9B H 0.247091 0.736843 0.184695 0.052 Uiso 1 1 calc R U . . .
H9C H 0.233168 0.620237 0.119318 0.052 Uiso 1 1 calc R U . . .
C13 C 0.46776(14) 0.1338(3) 0.06320(10) 0.0369(5) Uani 1 1 d . . . . .
H13A H 0.429782 0.090235 0.020461 0.055 Uiso 1 1 calc R U . . .
H13B H 0.431775 0.180263 0.089604 0.055 Uiso 1 1 calc R U . . .
H13C H 0.504075 0.039461 0.087870 0.055 Uiso 1 1 calc R U . . .
C30 C 0.73152(14) 0.0093(3) 0.13741(12) 0.0380(5) Uani 1 1 d . . . . .
H30 H 0.699382 -0.068378 0.156084 0.046 Uiso 1 1 calc R U . . .

loop_
_atom_site_aniso_label
_atom_site_aniso_U_11
_atom_site_aniso_U_22
_atom_site_aniso_U_33
_atom_site_aniso_U_23
_atom_site_aniso_U_13
_atom_site_aniso_U_12
O2 0.0237(6) 0.0200(6) 0.0163(5) -0.0027(4) 0.0032(4) -0.0034(5)
O1 0.0259(6) 0.0292(7) 0.0175(6) 0.0017(5) 0.0080(5) 0.0001(5)
N3 0.0184(6) 0.0160(6) 0.0197(6) -0.0033(5) 0.0086(5) -0.0001(5)
N1 0.0211(7) 0.0162(6) 0.0179(6) -0.0014(5) 0.0073(5) -0.0002(5)
N2 0.0200(7) 0.0166(6) 0.0179(6) -0.0013(5) 0.0071(5) -0.0006(5)
C21 0.0196(5) 0.0185(6) 0.0195(5) -0.0010(4) 0.0062(4) 0.0029(5)
C20 0.0173(7) 0.0207(8) 0.0116(7) -0.0018(6) 0.0044(6) -0.0002(6)
C1 0.0218(8) 0.0128(7) 0.0178(8) 0.0009(6) 0.0077(6) -0.0004(6)
C3 0.0214(8) 0.0141(7) 0.0165(7) -0.0002(6) 0.0067(6) 0.0001(6)
N4 0.0352(9) 0.0263(8) 0.0400(9) -0.0022(7) 0.0177(7) -0.0028(7)
C26 0.0180(7) 0.0159(8) 0.0202(8) -0.0006(6) 0.0034(6) 0.0033(6)
C4 0.0222(8) 0.0132(7) 0.0182(7) 0.0005(6) 0.0078(6) -0.0015(6)
C14 0.0245(8) 0.0148(7) 0.0162(7) 0.0007(6) 0.0072(6) -0.0029(6)
C31 0.0183(7) 0.0174(8) 0.0189(8) -0.0007(6) 0.0061(6) 0.0030(6)
C2 0.0221(8) 0.0117(7) 0.0170(7) 0.0014(6) 0.0074(6) -0.0003(6)
C5 0.0197(8) 0.0167(8) 0.0197(8) -0.0037(6) 0.0073(6) -0.0006(6)
C15 0.0256(8) 0.0178(8) 0.0195(8) -0.0013(6) 0.0086(6) -0.0012(7)
C25 0.0196(5) 0.0185(6) 0.0195(5) -0.0010(4) 0.0062(4) 0.0029(5)
C19 0.0260(9) 0.0234(8) 0.0191(8) -0.0020(7) 0.0084(7) -0.0004(7)
C8 0.0200(8) 0.0206(8) 0.0331(9) -0.0064(7) 0.0076(7) -0.0009(7)
C16 0.0364(10) 0.0195(8) 0.0200(8) -0.0023(6) 0.0119(7) -0.0014(7)
C11 0.0246(9) 0.0255(9) 0.0233(8) 0.0009(7) 0.0097(7) 0.0044(7)
C22 0.0246(6) 0.0260(7) 0.0273(6) -0.0041(5) 0.0084(5) 0.0010(5)
C17 0.0375(10) 0.0233(9) 0.0145(7) -0.0017(6) 0.0056(7) -0.0052(7)
C27 0.0292(9) 0.0220(8) 0.0209(8) -0.0015(7) 0.0080(7) 0.0030(7)
C23 0.0215(8) 0.0304(10) 0.0281(9) -0.0070(7) 0.0078(7) -0.0067(7)
C18 0.0254(9) 0.0301(9) 0.0200(8) 0.0013(7) 0.0032(7) -0.0017(7)
C24 0.0246(6) 0.0260(7) 0.0273(6) -0.0041(5) 0.0084(5) 0.0010(5)
C10 0.0228(8) 0.0276(9) 0.0248(9) 0.0000(7) 0.0047(7) 0.0048(7)
C6 0.0247(9) 0.0353(10) 0.0238(8) 0.0033(7) 0.0100(7) 0.0014(8)
C28 0.0357(10) 0.0277(9) 0.0260(9) -0.0078(7) 0.0064(8) 0.0076(8)
C12 0.0335(10) 0.0277(9) 0.0182(8) -0.0047(7) -0.0002(7) -0.0076(8)
C7 0.0250(9) 0.0397(11) 0.0328(10) 0.0017(8) 0.0153(8) -0.0006(8)
C29 0.0330(10) 0.0226(9) 0.0475(12) -0.0121(8) 0.0077(9) -0.0002(8)
C9 0.0221(9) 0.0328(10) 0.0497(12) -0.0079(9) 0.0106(8) 0.0004(8)
C13 0.0355(11) 0.0406(12) 0.0333(10) -0.0108(9) 0.0084(8) -0.0133(9)
C30 0.0381(11) 0.0264(10) 0.0556(13) -0.0070(9) 0.0231(10) -0.0071(8)

loop_
_atom_type_symbol
_atom_type_description
_atom_type_scat_dispersion_real
_atom_type_scat_dispersion_imag
_atom_type_scat_source
C C 0.0181 0.0091 'International Tables Vol C Tables 4.2.6.8 and 6.1.1.4'
H H 0.0000 0.0000 'International Tables Vol C Tables 4.2.6.8 and 6.1.1.4'
N N 0.0311 0.0180 'International Tables Vol C Tables 4.2.6.8 and 6.1.1.4'
O O 0.0492 0.0322 'International Tables Vol C Tables 4.2.6.8 and 6.1.1.4'

loop_
_geom_angle_atom_site_label_1
_geom_angle_atom_site_label_2
_geom_angle_atom_site_label_3
_geom_angle
_geom_angle_site_symmetry_1
_geom_angle_site_symmetry_3
_geom_angle_publ_flag
C31 O2 C12 115.96(13) . . ?
C26 N3 C20 122.38(13) . . ?
C2 N3 C20 117.88(13) . . ?
C2 N3 C26 119.73(13) . . ?
C1 N1 C4 117.45(13) . . ?
C2 N2 C1 116.60(14) . . ?
C20 C21 H21 120.4 . . ?
C20 C21 C22 119.26(16) . . ?
C22 C21 H21 120.4 . . ?
C21 C20 N3 117.20(14) . . ?
C21 C20 C25 121.28(15) . . ?
C25 C20 N3 121.52(14) . . ?
N1 C1 N2 125.92(14) . . ?
N1 C1 C14 117.07(14) . . ?
N2 C1 C14 117.00(14) . . ?
C4 C3 C31 121.40(14) . . ?
C2 C3 C4 116.70(14) . . ?
C2 C3 C31 121.86(14) . . ?
C26 N4 C30 118.00(17) . . ?
N4 C26 N3 116.35(14) . . ?
N4 C26 C27 121.95(16) . . ?
C27 C26 N3 121.68(15) . . ?
N1 C4 C3 121.05(15) . . ?
N1 C4 C5 115.46(14) . . ?
C3 C4 C5 123.47(14) . . ?
C15 C14 C1 119.72(15) . . ?
C19 C14 C1 121.19(14) . . ?
C19 C14 C15 119.09(15) . . ?
O2 C31 C3 110.77(13) . . ?
O1 C31 O2 125.24(15) . . ?
O1 C31 C3 123.98(15) . . ?
N2 C2 N3 115.87(14) . . ?
N2 C2 C3 122.22(14) . . ?
C3 C2 N3 121.92(14) . . ?
C11 C5 C4 122.25(14) . . ?
C11 C5 C6 118.78(15) . . ?
C6 C5 C4 118.95(15) . . ?
C14 C15 H15 119.9 . . ?
C16 C15 C14 120.21(16) . . ?
C16 C15 H15 119.9 . . ?
C20 C25 H25 120.7 . . ?
C24 C25 C20 118.68(16) . . ?
C24 C25 H25 120.7 . . ?
C14 C19 H19 119.8 . . ?
C18 C19 C14 120.37(16) . . ?
C18 C19 H19 119.8 . . ?
C10 C8 C9 120.93(17) . . ?
C7 C8 C10 117.99(16) . . ?
C7 C8 C9 121.07(17) . . ?
C15 C16 H16 119.9 . . ?
C17 C16 C15 120.15(16) . . ?
C17 C16 H16 119.9 . . ?
C5 C11 H11 119.8 . . ?
C10 C11 C5 120.43(16) . . ?
C10 C11 H11 119.8 . . ?
C21 C22 H22 119.2 . . ?
C21 C22 C23 121.65(17) . . ?
C23 C22 H22 119.2 . . ?
C16 C17 H17 120.0 . . ?
C16 C17 C18 119.96(16) . . ?
C18 C17 H17 120.0 . . ?
C26 C27 H27 120.7 . . ?
C28 C27 C26 118.65(17) . . ?
C28 C27 H27 120.7 . . ?
C22 C23 H23 120.6 . . ?
C24 C23 C22 118.76(17) . . ?
C24 C23 H23 120.6 . . ?
C19 C18 C17 120.17(17) . . ?
C19 C18 H18 119.9 . . ?
C17 C18 H18 119.9 . . ?
C25 C24 H24 119.8 . . ?
C23 C24 C25 120.37(16) . . ?
C23 C24 H24 119.8 . . ?
C8 C10 H10 119.5 . . ?
C11 C10 C8 121.04(16) . . ?
C11 C10 H10 119.5 . . ?
C5 C6 H6 119.9 . . ?
C7 C6 C5 120.19(17) . . ?
C7 C6 H6 119.9 . . ?
C27 C28 H28 119.9 . . ?
C29 C28 C27 120.17(17) . . ?
C29 C28 H28 119.9 . . ?
O2 C12 H12A 110.3 . . ?
O2 C12 H12B 110.3 . . ?
O2 C12 C13 106.92(15) . . ?
H12A C12 H12B 108.6 . . ?
C13 C12 H12A 110.3 . . ?
C13 C12 H12B 110.3 . . ?
C8 C7 H7 119.2 . . ?
C6 C7 C8 121.57(17) . . ?
C6 C7 H7 119.2 . . ?
C28 C29 H29 120.8 . . ?
C30 C29 C28 118.36(18) . . ?
C30 C29 H29 120.8 . . ?
C8 C9 H9A 109.5 . . ?
C8 C9 H9B 109.5 . . ?
C8 C9 H9C 109.5 . . ?
H9A C9 H9B 109.5 . . ?
H9A C9 H9C 109.5 . . ?
H9B C9 H9C 109.5 . . ?
C12 C13 H13A 109.5 . . ?
C12 C13 H13B 109.5 . . ?
C12 C13 H13C 109.5 . . ?
H13A C13 H13B 109.5 . . ?
H13A C13 H13C 109.5 . . ?
H13B C13 H13C 109.5 . . ?
N4 C30 C29 122.85(19) . . ?
N4 C30 H30 118.6 . . ?
C29 C30 H30 118.6 . . ?

loop_
_geom_bond_atom_site_label_1
_geom_bond_atom_site_label_2
_geom_bond_distance
_geom_bond_site_symmetry_2
_geom_bond_publ_flag
O2 C31 1.332(2) . ?
O2 C12 1.4538(19) . ?
O1 C31 1.208(2) . ?
N3 C20 1.422(2) . ?
N3 C26 1.417(2) . ?
N3 C2 1.409(2) . ?
N1 C1 1.335(2) . ?
N1 C4 1.341(2) . ?
N2 C1 1.344(2) . ?
N2 C2 1.334(2) . ?
C21 H21 0.9500 . ?
C21 C20 1.359(2) . ?
C21 C22 1.368(2) . ?
C20 C25 1.395(2) . ?
C1 C14 1.484(2) . ?
C3 C4 1.405(2) . ?
C3 C31 1.498(2) . ?
C3 C2 1.399(2) . ?
N4 C26 1.356(2) . ?
N4 C30 1.364(3) . ?
C26 C27 1.395(2) . ?
C4 C5 1.481(2) . ?
C14 C15 1.400(2) . ?
C14 C19 1.396(2) . ?
C5 C11 1.392(2) . ?
C5 C6 1.393(2) . ?
C15 H15 0.9500 . ?
C15 C16 1.391(2) . ?
C25 H25 0.9500 . ?
C25 C24 1.390(2) . ?
C19 H19 0.9500 . ?
C19 C18 1.386(2) . ?
C8 C10 1.393(3) . ?
C8 C7 1.387(3) . ?
C8 C9 1.503(2) . ?
C16 H16 0.9500 . ?
C16 C17 1.384(3) . ?
C11 H11 0.9500 . ?
C11 C10 1.388(2) . ?
C22 H22 0.9500 . ?
C22 C23 1.384(2) . ?
C17 H17 0.9500 . ?
C17 C18 1.390(3) . ?
C27 H27 0.9500 . ?
C27 C28 1.386(3) . ?
C23 H23 0.9500 . ?
C23 C24 1.384(3) . ?
C18 H18 0.9500 . ?
C24 H24 0.9500 . ?
C10 H10 0.9500 . ?
C6 H6 0.9500 . ?
C6 C7 1.384(3) . ?
C28 H28 0.9500 . ?
C28 C29 1.382(3) . ?
C12 H12A 0.9900 . ?
C12 H12B 0.9900 . ?
C12 C13 1.493(3) . ?
C7 H7 0.9500 . ?
C29 H29 0.9500 . ?
C29 C30 1.380(3) . ?
C9 H9A 0.9800 . ?
C9 H9B 0.9800 . ?
C9 H9C 0.9800 . ?
C13 H13A 0.9800 . ?
C13 H13B 0.9800 . ?
C13 H13C 0.9800 . ?
C30 H30 0.9500 . ?

loop_
_geom_torsion_atom_site_label_1
_geom_torsion_atom_site_label_2
_geom_torsion_atom_site_label_3
_geom_torsion_atom_site_label_4
_geom_torsion
_geom_torsion_site_symmetry_1
_geom_torsion_site_symmetry_2
_geom_torsion_site_symmetry_3
_geom_torsion_site_symmetry_4
_geom_torsion_publ_flag
N3 C20 C25 C24 -179.55(14) . . . . ?
N3 C26 C27 C28 -178.41(15) . . . . ?
N1 C1 C14 C15 -10.8(2) . . . . ?
N1 C1 C14 C19 170.20(15) . . . . ?
N1 C4 C5 C11 137.36(16) . . . . ?
N1 C4 C5 C6 -40.7(2) . . . . ?
N2 C1 C14 C15 169.56(14) . . . . ?
N2 C1 C14 C19 -9.4(2) . . . . ?
C21 C20 C25 C24 0.2(2) . . . . ?
C21 C22 C23 C24 0.0(3) . . . . ?
C20 N3 C26 N4 148.53(15) . . . . ?
C20 N3 C26 C27 -33.3(2) . . . . ?
C20 N3 C2 N2 -45.35(19) . . . . ?
C20 N3 C2 C3 134.53(15) . . . . ?
C20 C21 C22 C23 0.6(3) . . . . ?
C20 C25 C24 C23 0.4(3) . . . . ?
C1 N1 C4 C3 2.4(2) . . . . ?
C1 N1 C4 C5 -176.01(14) . . . . ?
C1 N2 C2 N3 -178.10(13) . . . . ?
C1 N2 C2 C3 2.0(2) . . . . ?
C1 C14 C15 C16 -177.21(15) . . . . ?
C1 C14 C19 C18 177.10(15) . . . . ?
C3 C4 C5 C11 -41.0(2) . . . . ?
C3 C4 C5 C6 140.97(17) . . . . ?
N4 C26 C27 C28 -0.3(3) . . . . ?
C26 N3 C20 C21 144.07(15) . . . . ?
C26 N3 C20 C25 -36.2(2) . . . . ?
C26 N3 C2 N2 134.23(15) . . . . ?
C26 N3 C2 C3 -45.9(2) . . . . ?
C26 N4 C30 C29 1.4(3) . . . . ?
C26 C27 C28 C29 1.4(3) . . . . ?
C4 N1 C1 N2 -0.5(2) . . . . ?
C4 N1 C1 C14 179.93(14) . . . . ?
C4 C3 C31 O2 -59.71(19) . . . . ?
C4 C3 C31 O1 119.70(18) . . . . ?
C4 C3 C2 N3 179.84(14) . . . . ?
C4 C3 C2 N2 -0.3(2) . . . . ?
C4 C5 C11 C10 -178.11(16) . . . . ?
C4 C5 C6 C7 178.25(17) . . . . ?
C14 C15 C16 C17 -0.1(3) . . . . ?
C14 C19 C18 C17 0.3(3) . . . . ?
C31 O2 C12 C13 176.84(15) . . . . ?
C31 C3 C4 N1 -179.68(14) . . . . ?
C31 C3 C4 C5 -1.5(2) . . . . ?
C31 C3 C2 N3 -2.5(2) . . . . ?
C31 C3 C2 N2 177.39(14) . . . . ?
C2 N3 C20 C21 -36.4(2) . . . . ?
C2 N3 C20 C25 143.41(15) . . . . ?
C2 N3 C26 N4 -31.0(2) . . . . ?
C2 N3 C26 C27 147.16(16) . . . . ?
C2 N2 C1 N1 -1.7(2) . . . . ?
C2 N2 C1 C14 177.89(13) . . . . ?
C2 C3 C4 N1 -2.0(2) . . . . ?
C2 C3 C4 C5 176.23(14) . . . . ?
C2 C3 C31 O2 122.73(16) . . . . ?
C2 C3 C31 O1 -57.9(2) . . . . ?
C5 C11 C10 C8 -0.3(3) . . . . ?
C5 C6 C7 C8 0.1(3) . . . . ?
C15 C14 C19 C18 -1.9(2) . . . . ?
C15 C16 C17 C18 -1.5(3) . . . . ?
C19 C14 C15 C16 1.8(2) . . . . ?
C16 C17 C18 C19 1.4(3) . . . . ?
C11 C5 C6 C7 0.1(3) . . . . ?
C22 C21 C20 N3 179.04(14) . . . . ?
C22 C21 C20 C25 -0.7(2) . . . . ?
C22 C23 C24 C25 -0.6(3) . . . . ?
C27 C28 C29 C30 -1.1(3) . . . . ?
C10 C8 C7 C6 -0.4(3) . . . . ?
C6 C5 C11 C10 0.0(3) . . . . ?
C28 C29 C30 N4 -0.4(3) . . . . ?
C12 O2 C31 O1 -3.4(2) . . . . ?
C12 O2 C31 C3 176.05(14) . . . . ?
C7 C8 C10 C11 0.5(3) . . . . ?
C9 C8 C10 C11 179.21(17) . . . . ?
C9 C8 C7 C6 -179.14(18) . . . . ?
C30 N4 C26 N3 177.10(17) . . . . ?
C30 N4 C26 C27 -1.1(3) . . . . ?
